data_7058951
loop_
_publ_author_name
'Stierstorfer, Joerg'
'Wurzenberger, Maximilian Hans Horst'
'Lommel, Marcus'
'Gruhne, Michael S.'
'Szimhardt, Norbert'
'Bissinger, Benjamin'

_publ_section_title
;
 Synthesis and Comparison of Copper(II) Complexes with various
 N-Aminotetrazole Ligands Involving Trinitrophenol Anions
;
_journal_name_full 'New Journal of Chemistry'
_journal_paper_doi 10.1039/C9NJ03937F
_journal_year 2019
_chemical_formula_moiety 'C16 H16 Cu N26 O18'
_chemical_formula_sum 'C16 H16 Cu N26 O18'
_chemical_formula_weight 924.09
_chemical_name_common 'tetrakis(2-aminotetrazolyl) bis(phloroglucinato) copper(II)'
_chemical_name_systematic
;
tetrakis(2-aminotetrazolyl) bis(phloroglucinato) copper(II)
;
_space_group_IT_number 2
_space_group_name_Hall '-P 1'
_space_group_name_H-M_alt 'P -1'
_symmetry_cell_setting triclinic
_symmetry_Int_Tables_number 2
_symmetry_space_group_name_Hall '-P 1'
_symmetry_space_group_name_H-M 'P -1'
_atom_sites_solution_hydrogens mixed
_audit_creation_date
;
'Wed Apr 12 16:27:45 2017'
;
_audit_creation_method SHELXL-2013
_audit_update_record
;
2019-08-26 deposited with the CCDC.    2019-10-28 downloaded from the CCDC.
;
_cell_angle_alpha 106.515(9)
_cell_angle_beta 101.929(7)
_cell_angle_gamma 107.829(8)
_cell_formula_units_Z 1
_cell_length_a 8.6130(7)
_cell_length_b 9.2780(9)
_cell_length_c 11.6430(12)
_cell_measurement_reflns_used 1984
_cell_measurement_temperature 173(2)
_cell_measurement_theta_max 30.6410
_cell_measurement_theta_min 4.5950
_cell_volume 804.01(16)
_computing_cell_refinement
;
CrysAlisPro, Agilent Technologies,
Version 1.171.37.33 (release 27-03-2014 CrysAlis171 .NET)
(compiled Mar 27 2014,17:12:48)
;
_computing_data_collection
;
CrysAlisPro, Agilent Technologies,
Version 1.171.37.33 (release 27-03-2014 CrysAlis171 .NET)
(compiled Mar 27 2014,17:12:48)
;
_computing_data_reduction
;
CrysAlisPro, Agilent Technologies,
Version 1.171.37.33 (release 27-03-2014 CrysAlis171 .NET)
(compiled Mar 27 2014,17:12:48)
;
_computing_molecular_graphics 'Diamond 2.1c, Crystal Impact GbR'
_computing_publication_material 'enCIFer 1.5.1 (CCDC 2014)'
_computing_structure_refinement 'SHELXL-2018/3 (Sheldrick, 2018)'
_computing_structure_solution SIR-92
_diffrn_ambient_temperature 173(2)
_diffrn_detector 'CCD plate'
_diffrn_detector_area_resol_mean 15.9809
_diffrn_detector_type Sapphire3
_diffrn_measured_fraction_theta_full 0.995
_diffrn_measured_fraction_theta_max 0.996
_diffrn_measurement_details
;
#__ type_ start__ end____ width___ exp.time_
  1 omega  -82.00   47.00   1.0000   16.0000
omega____ theta____ kappa____ phi______ frames
    -      -28.6994   19.0000 -150.0000 129

#__ type_ start__ end____ width___ exp.time_
  2 omega  -98.00  -47.00   1.0000   16.0000
omega____ theta____ kappa____ phi______ frames
    -      -28.6994 -179.0000 -180.0000 51

#__ type_ start__ end____ width___ exp.time_
  3 omega -101.00  -24.00   1.0000   16.0000
omega____ theta____ kappa____ phi______ frames
    -      -28.6994  -77.0000   60.0000 77

#__ type_ start__ end____ width___ exp.time_
  4 omega -109.00  -45.00   1.0000   16.0000
omega____ theta____ kappa____ phi______ frames
    -      -28.6994 -179.0000 -120.0000 64

#__ type_ start__ end____ width___ exp.time_
  5 omega -109.00  -69.00   1.0000   16.0000
omega____ theta____ kappa____ phi______ frames
    -      -28.6994 -179.0000   90.0000 40

#__ type_ start__ end____ width___ exp.time_
  6 omega   25.00   73.00   1.0000   16.0000
omega____ theta____ kappa____ phi______ frames
    -       29.7932  -99.0000   90.0000 48

#__ type_ start__ end____ width___ exp.time_
  7 omega   40.00   65.00   1.0000   16.0000
omega____ theta____ kappa____ phi______ frames
    -       29.7932  -99.0000  -90.0000 25

#__ type_ start__ end____ width___ exp.time_
  8 omega  -21.00   12.00   1.0000   16.0000
omega____ theta____ kappa____ phi______ frames
    -       29.7932  -99.0000  -90.0000 33

;
_diffrn_measurement_device 'four-circle diffractometer'
_diffrn_measurement_device_type 'Xcalibur, Sapphire3'
_diffrn_measurement_method '\w scans'
_diffrn_orient_matrix_UB_11 -0.0214060000
_diffrn_orient_matrix_UB_12 -0.0359298000
_diffrn_orient_matrix_UB_13 0.0438021000
_diffrn_orient_matrix_UB_21 -0.0885979000
_diffrn_orient_matrix_UB_22 -0.0312509000
_diffrn_orient_matrix_UB_23 -0.0354794000
_diffrn_orient_matrix_UB_31 0.0063789000
_diffrn_orient_matrix_UB_32 -0.0722802000
_diffrn_orient_matrix_UB_33 -0.0364219000
_diffrn_radiation_monochromator graphite
_diffrn_radiation_probe x-ray
_diffrn_radiation_type MoK\a
_diffrn_radiation_wavelength 0.71069
_diffrn_reflns_av_R_equivalents 0.0304
_diffrn_reflns_av_sigmaI/netI 0.0678
_diffrn_reflns_av_unetI/netI 0.0488
_diffrn_reflns_Laue_measured_fraction_full 0.995
_diffrn_reflns_Laue_measured_fraction_max 0.996
_diffrn_reflns_limit_h_max 10
_diffrn_reflns_limit_h_min -10
_diffrn_reflns_limit_k_max 10
_diffrn_reflns_limit_k_min -11
_diffrn_reflns_limit_l_max 11
_diffrn_reflns_limit_l_min -14
_diffrn_reflns_number 6244
_diffrn_reflns_point_group_measured_fraction_full 0.995
_diffrn_reflns_point_group_measured_fraction_max 0.996
_diffrn_reflns_theta_full 25.240
_diffrn_reflns_theta_max 25.997
_diffrn_reflns_theta_min 4.261
_diffrn_source 'Enhance (Mo) X-ray Source'
_exptl_absorpt_coefficient_mu 0.805
_exptl_absorpt_correction_T_max 1.00000
_exptl_absorpt_correction_T_min 0.98572
_exptl_absorpt_correction_type multi-scan
_exptl_absorpt_process_details
;
CrysAlisPro, Agilent Technologies,
Version 1.171.37.33 (release 27-03-2014 CrysAlis171 .NET)
(compiled Mar 27 2014,17:12:48)
Empirical absorption correction using spherical harmonics,
 implemented in SCALE3 ABSPACK scaling algorithm.
;
_exptl_crystal_colour colorless
_exptl_crystal_density_diffrn 1.909
_exptl_crystal_description block
_exptl_crystal_F_000 467
_exptl_crystal_size_max 0.260
_exptl_crystal_size_mid 0.230
_exptl_crystal_size_min 0.130
_refine_diff_density_max 0.398
_refine_diff_density_min -0.317
_refine_diff_density_rms 0.065
_refine_ls_extinction_method none
_refine_ls_goodness_of_fit_ref 1.098
_refine_ls_hydrogen_treatment mixed
_refine_ls_matrix_type full
_refine_ls_number_parameters 295
_refine_ls_number_reflns 3143
_refine_ls_number_restraints 0
_refine_ls_restrained_S_all 1.098
_refine_ls_R_factor_all 0.0489
_refine_ls_R_factor_gt 0.0363
_refine_ls_shift/su_max 0.000
_refine_ls_shift/su_mean 0.000
_refine_ls_structure_factor_coef Fsqd
_refine_ls_weighting_details 'w=1/[\s^2^(Fo^2^)+(0.0332P)^2^+0.0636P] where P=(Fo^2^+2Fc^2^)/3'
_refine_ls_weighting_scheme calc
_refine_ls_wR_factor_gt 0.0797
_refine_ls_wR_factor_ref 0.0868
_reflns_Friedel_coverage 0.000
_reflns_number_gt 2592
_reflns_number_total 3143
_reflns_threshold_expression 'I > 2\s(I)'
_cod_data_source_file c9nj03937f2.cif
_cod_data_source_block mx174
_cod_original_cell_volume 804.01(14)
_cod_database_code 7058951
_shelx_space_group_comment
;
The symmetry employed for this shelxl refinement is uniquely defined
by the following loop, which should always be used as a source of
symmetry information in preference to the above space-group names.
They are only intended as comments.
;
_shelx_estimated_absorpt_t_min 0.818
_shelx_estimated_absorpt_t_max 0.903
_shelxl_version_number 2013-4

loop_
_space_group_symop_operation_xyz
'x, y, z'
'-x, -y, -z'

loop_
_atom_site_label
_atom_site_type_symbol
_atom_site_fract_x
_atom_site_fract_y
_atom_site_fract_z
_atom_site_U_iso_or_equiv
_atom_site_adp_type
_atom_site_occupancy
_atom_site_site_symmetry_order
_atom_site_calc_flag
_atom_site_refinement_flags_posn
_atom_site_refinement_flags_adp
_atom_site_refinement_flags_occupancy
Cu1 Cu 0.5000 0.5000 0.0000 0.01863(13) Uani 1 2 d S . P
O1 O 0.4266(2) 0.4423(2) 0.17113(16) 0.0247(4) Uani 1 1 d . . .
O2 O 0.5504(3) 0.7386(2) 0.37294(19) 0.0368(5) Uani 1 1 d . . .
O3 O 0.8215(3) 0.7815(2) 0.43321(18) 0.0363(5) Uani 1 1 d . . .
O4 O 0.8182(3) 0.5977(2) 0.57449(18) 0.0364(5) Uani 1 1 d . . .
H4 H 0.8609 0.5570 0.6222 0.055 Uiso 1 1 calc R U .
O5 O 0.8481(3) 0.3687(2) 0.64325(18) 0.0392(5) Uani 1 1 d . . .
O6 O 0.6994(3) 0.1159(2) 0.52413(18) 0.0364(5) Uani 1 1 d . . .
O7 O 0.4863(2) 0.02895(19) 0.31046(17) 0.0259(4) Uani 1 1 d . . .
H7 H 0.5420 0.0155 0.3721 0.039 Uiso 1 1 calc R U .
O8 O 0.3785(2) 0.0047(2) 0.06755(16) 0.0272(4) Uani 1 1 d . . .
O9 O 0.1957(2) 0.1180(2) 0.08265(17) 0.0312(5) Uani 1 1 d . . .
N1 N 0.1780(3) 0.0143(2) -0.2222(2) 0.0259(5) Uani 1 1 d . . .
N2 N 0.0799(3) 0.0994(2) -0.23113(19) 0.0200(5) Uani 1 1 d . . .
N3 N 0.1574(3) 0.2558(2) -0.17113(19) 0.0212(5) Uani 1 1 d . . .
N4 N 0.3212(3) 0.2794(2) -0.11626(18) 0.0188(4) Uani 1 1 d . . .
N5 N -0.0943(3) 0.0232(3) -0.2957(3) 0.0318(6) Uani 1 1 d . . .
N6 N 0.8781(3) 0.3159(3) -0.0427(2) 0.0253(5) Uani 1 1 d . . .
N7 N 0.8704(2) 0.3280(2) 0.07229(19) 0.0193(5) Uani 1 1 d . . .
N8 N 0.7553(3) 0.3793(2) 0.10470(19) 0.0205(5) Uani 1 1 d . . .
N9 N 0.6799(2) 0.4038(2) 0.00408(18) 0.0186(4) Uani 1 1 d . . .
N10 N 0.9790(3) 0.2918(3) 0.1562(2) 0.0279(5) Uani 1 1 d . . .
N11 N 0.6680(3) 0.6914(3) 0.3956(2) 0.0266(5) Uani 1 1 d . . .
N12 N 0.7395(3) 0.2643(3) 0.5416(2) 0.0288(5) Uani 1 1 d . . .
N13 N 0.3351(3) 0.1115(2) 0.12493(19) 0.0204(5) Uani 1 1 d . . .
C1 C 0.3286(3) 0.1317(3) -0.1501(2) 0.0235(6) Uani 1 1 d . . .
H1 H 0.4310 0.1136 -0.1251 0.028 Uiso 1 1 calc R U .
C2 C 0.7564(3) 0.3659(3) -0.0827(2) 0.0227(6) Uani 1 1 d . . .
H2 H 0.7268 0.3740 -0.1632 0.027 Uiso 1 1 calc R U .
C3 C 0.4936(3) 0.4034(3) 0.2577(2) 0.0197(5) Uani 1 1 d . . .
C4 C 0.6219(3) 0.5194(3) 0.3754(2) 0.0214(5) Uani 1 1 d . . .
C5 C 0.7056(3) 0.4791(3) 0.4680(2) 0.0241(6) Uani 1 1 d . . .
C6 C 0.6616(3) 0.3096(3) 0.4477(2) 0.0237(6) Uani 1 1 d . . .
C7 C 0.5350(3) 0.1878(3) 0.3331(2) 0.0198(5) Uani 1 1 d . . .
C8 C 0.4557(3) 0.2361(3) 0.2443(2) 0.0183(5) Uani 1 1 d . . .
H5A H -0.128(4) 0.097(4) -0.307(3) 0.035(8) Uiso 1 1 d . . .
H5B H -0.106(4) -0.042(4) -0.370(3) 0.042(10) Uiso 1 1 d . . .
H10B H 1.053(4) 0.276(4) 0.126(3) 0.048(10) Uiso 1 1 d . . .
H10A H 0.909(5) 0.200(5) 0.166(4) 0.070(12) Uiso 1 1 d . . .

loop_
_atom_site_aniso_label
_atom_site_aniso_U_11
_atom_site_aniso_U_22
_atom_site_aniso_U_33
_atom_site_aniso_U_23
_atom_site_aniso_U_13
_atom_site_aniso_U_12
Cu1 0.0168(2) 0.0169(2) 0.0203(2) 0.00428(18) 0.00217(18) 0.00903(19)
O1 0.0344(11) 0.0249(10) 0.0205(9) 0.0111(8) 0.0074(8) 0.0174(9)
O2 0.0507(13) 0.0271(11) 0.0401(12) 0.0132(9) 0.0152(10) 0.0239(10)
O3 0.0402(12) 0.0242(10) 0.0307(11) 0.0074(9) 0.0067(10) 0.0003(10)
O4 0.0468(13) 0.0268(11) 0.0211(10) 0.0067(8) -0.0054(9) 0.0083(10)
O5 0.0443(13) 0.0359(12) 0.0241(11) 0.0090(9) -0.0078(10) 0.0127(10)
O6 0.0460(13) 0.0282(11) 0.0335(11) 0.0163(9) -0.0004(10) 0.0166(10)
O7 0.0341(11) 0.0192(9) 0.0254(10) 0.0118(8) 0.0044(8) 0.0120(8)
O8 0.0317(10) 0.0231(10) 0.0249(10) 0.0030(8) 0.0041(8) 0.0171(9)
O9 0.0207(10) 0.0352(11) 0.0306(11) 0.0043(9) -0.0006(8) 0.0147(9)
N1 0.0262(12) 0.0204(11) 0.0276(12) 0.0059(9) 0.0025(10) 0.0114(10)
N2 0.0186(11) 0.0196(11) 0.0184(11) 0.0071(9) 0.0027(9) 0.0054(9)
N3 0.0186(11) 0.0189(11) 0.0217(11) 0.0046(9) 0.0026(9) 0.0070(9)
N4 0.0187(11) 0.0204(11) 0.0185(11) 0.0066(9) 0.0045(9) 0.0108(9)
N5 0.0192(12) 0.0264(14) 0.0384(16) 0.0081(12) -0.0018(11) 0.0050(11)
N6 0.0253(12) 0.0246(12) 0.0301(13) 0.0099(10) 0.0117(10) 0.0135(10)
N7 0.0177(11) 0.0157(10) 0.0214(12) 0.0038(9) 0.0003(9) 0.0090(9)
N8 0.0210(11) 0.0192(11) 0.0202(11) 0.0055(9) 0.0025(9) 0.0109(10)
N9 0.0186(11) 0.0167(10) 0.0173(11) 0.0042(8) 0.0019(9) 0.0073(9)
N10 0.0257(13) 0.0272(13) 0.0311(14) 0.0110(11) 0.0011(11) 0.0158(12)
N11 0.0410(15) 0.0182(11) 0.0169(11) 0.0059(9) 0.0084(11) 0.0080(11)
N12 0.0316(13) 0.0306(13) 0.0233(13) 0.0114(10) 0.0018(11) 0.0142(11)
N13 0.0193(11) 0.0200(11) 0.0220(11) 0.0080(9) 0.0043(9) 0.0091(9)
C1 0.0212(14) 0.0197(13) 0.0259(14) 0.0049(11) 0.0024(11) 0.0098(11)
C2 0.0259(14) 0.0208(13) 0.0228(14) 0.0084(11) 0.0073(11) 0.0111(12)
C3 0.0236(13) 0.0228(13) 0.0164(13) 0.0074(10) 0.0087(11) 0.0123(11)
C4 0.0298(14) 0.0147(12) 0.0185(13) 0.0055(10) 0.0073(11) 0.0079(11)
C5 0.0268(14) 0.0219(13) 0.0187(13) 0.0043(11) 0.0032(11) 0.0088(12)
C6 0.0267(14) 0.0254(14) 0.0202(14) 0.0109(11) 0.0045(11) 0.0116(12)
C7 0.0217(13) 0.0185(13) 0.0220(13) 0.0076(10) 0.0082(11) 0.0107(11)
C8 0.0185(12) 0.0169(12) 0.0169(13) 0.0044(10) 0.0037(10) 0.0066(10)

loop_
_atom_type_symbol
_atom_type_description
_atom_type_scat_dispersion_real
_atom_type_scat_dispersion_imag
_atom_type_scat_source
C C 0.0033 0.0016 'International Tables Vol C Tables 4.2.6.8 and 6.1.1.4'
Cu Cu 0.3201 1.2651 'International Tables Vol C Tables 4.2.6.8 and 6.1.1.4'
N N 0.0061 0.0033 'International Tables Vol C Tables 4.2.6.8 and 6.1.1.4'
O O 0.0106 0.0060 'International Tables Vol C Tables 4.2.6.8 and 6.1.1.4'
H H 0.0000 0.0000 'International Tables Vol C Tables 4.2.6.8 and 6.1.1.4'

loop_
_geom_angle_atom_site_label_1
_geom_angle_atom_site_label_2
_geom_angle_atom_site_label_3
_geom_angle
_geom_angle_site_symmetry_1
_geom_angle_site_symmetry_3
N4 Cu1 N4 180.0 2_665 .
N4 Cu1 N9 90.83(7) 2_665 .
N4 Cu1 N9 89.17(7) . .
N4 Cu1 N9 89.17(7) 2_665 2_665
N4 Cu1 N9 90.83(7) . 2_665
N9 Cu1 N9 180.0 . 2_665
N4 Cu1 O1 88.37(7) 2_665 2_665
N4 Cu1 O1 91.62(7) . 2_665
N9 Cu1 O1 84.62(7) . 2_665
N9 Cu1 O1 95.38(7) 2_665 2_665
N4 Cu1 O1 91.62(7) 2_665 .
N4 Cu1 O1 88.38(7) . .
N9 Cu1 O1 95.38(7) . .
N9 Cu1 O1 84.62(7) 2_665 .
O1 Cu1 O1 180.0 2_665 .
C3 O1 Cu1 135.50(15) . .
C5 O4 H4 109.5 . .
C7 O7 H7 109.5 . .
C1 N1 N2 101.07(19) . .
N3 N2 N1 115.6(2) . .
N3 N2 N5 122.9(2) . .
N1 N2 N5 121.3(2) . .
N2 N3 N4 104.51(17) . .
C1 N4 N3 106.31(19) . .
C1 N4 Cu1 131.16(16) . .
N3 N4 Cu1 122.43(14) . .
N2 N5 H5A 106(2) . .
N2 N5 H5B 107(2) . .
H5A N5 H5B 107(3) . .
C2 N6 N7 100.95(19) . .
N8 N7 N6 115.86(18) . .
N8 N7 N10 120.7(2) . .
N6 N7 N10 123.4(2) . .
N7 N8 N9 103.96(19) . .
N8 N9 C2 107.38(17) . .
N8 N9 Cu1 123.27(15) . .
C2 N9 Cu1 129.14(16) . .
N7 N10 H10B 108(2) . .
N7 N10 H10A 106(2) . .
H10B N10 H10A 113(3) . .
O2 N11 O3 123.4(2) . .
O2 N11 C4 117.9(2) . .
O3 N11 C4 118.6(2) . .
O5 N12 O6 119.0(2) . .
O5 N12 C6 121.2(2) . .
O6 N12 C6 119.8(2) . .
O9 N13 O8 122.2(2) . .
O9 N13 C8 119.19(18) . .
O8 N13 C8 118.58(18) . .
N1 C1 N4 112.5(2) . .
N1 C1 H1 123.8 . .
N4 C1 H1 123.8 . .
N6 C2 N9 111.8(2) . .
N6 C2 H2 124.1 . .
N9 C2 H2 124.1 . .
O1 C3 C4 123.7(2) . .
O1 C3 C8 122.4(2) . .
C4 C3 C8 113.7(2) . .
C5 C4 C3 124.7(2) . .
C5 C4 N11 118.3(2) . .
C3 C4 N11 117.0(2) . .
O4 C5 C4 119.1(2) . .
O4 C5 C6 122.5(2) . .
C4 C5 C6 118.4(2) . .
N12 C6 C7 120.1(2) . .
N12 C6 C5 120.0(2) . .
C7 C6 C5 119.9(2) . .
O7 C7 C8 118.6(2) . .
O7 C7 C6 122.5(2) . .
C8 C7 C6 118.8(2) . .
C7 C8 C3 124.4(2) . .
C7 C8 N13 118.3(2) . .
C3 C8 N13 117.1(2) . .

loop_
_geom_bond_atom_site_label_1
_geom_bond_atom_site_label_2
_geom_bond_distance
_geom_bond_site_symmetry_2
Cu1 N4 2.006(2) 2_665
Cu1 N4 2.006(2) .
Cu1 N9 2.0101(17) .
Cu1 N9 2.0101(17) 2_665
Cu1 O1 2.3614(17) 2_665
Cu1 O1 2.3614(17) .
O1 C3 1.254(3) .
O2 N11 1.230(3) .
O3 N11 1.231(3) .
O4 C5 1.328(3) .
O4 H4 0.8400 .
O5 N12 1.245(3) .
O6 N12 1.256(3) .
O7 C7 1.331(3) .
O7 H7 0.8400 .
O8 N13 1.234(2) .
O9 N13 1.227(2) .
N1 C1 1.318(3) .
N1 N2 1.330(3) .
N2 N3 1.295(3) .
N2 N5 1.378(3) .
N3 N4 1.343(3) .
N4 C1 1.340(3) .
N5 H5A 0.85(3) .
N5 H5B 0.86(3) .
N6 C2 1.323(3) .
N6 N7 1.329(3) .
N7 N8 1.302(3) .
N7 N10 1.394(3) .
N8 N9 1.331(3) .
N9 C2 1.339(3) .
N10 H10B 0.82(3) .
N10 H10A 0.93(4) .
N11 C4 1.456(3) .
N12 C6 1.397(3) .
N13 C8 1.449(3) .
C1 H1 0.9500 .
C2 H2 0.9500 .
C3 C4 1.437(3) .
C3 C8 1.439(3) .
C4 C5 1.376(3) .
C5 C6 1.435(3) .
C6 C7 1.426(3) .
C7 C8 1.378(3) .

loop_
_geom_hbond_atom_site_label_D
_geom_hbond_atom_site_label_H
_geom_hbond_atom_site_label_A
_geom_hbond_distance_DH
_geom_hbond_distance_HA
_geom_hbond_distance_DA
_geom_hbond_angle_DHA
_geom_hbond_site_symmetry_A
O4 H4 O5 0.84 1.81 2.537(3) 144.5 .
O4 H4 N12 0.84 2.40 2.847(3) 114.1 .
O4 H4 N10 0.84 2.41 2.957(3) 123.3 2_766
O7 H7 O6 0.84 1.77 2.505(2) 144.8 .
O7 H7 N12 0.84 2.39 2.843(3) 114.1 .
O7 H7 O2 0.84 2.60 3.154(2) 125.1 1_545
N5 H5A O6 0.85(3) 2.30(3) 2.952(3) 134(3) 1_454
N5 H5B O3 0.86(3) 2.23(3) 3.090(4) 171(3) 1_444
N10 H10B O9 0.82(3) 2.20(3) 2.921(3) 146(3) 1_655
N10 H10A N1 0.93(4) 2.23(4) 3.131(3) 162(3) 2_655

loop_
_geom_torsion_atom_site_label_1
_geom_torsion_atom_site_label_2
_geom_torsion_atom_site_label_3
_geom_torsion_atom_site_label_4
_geom_torsion
C1 N1 N2 N3 -0.2(3)
C1 N1 N2 N5 -177.4(2)
N1 N2 N3 N4 -0.4(3)
N5 N2 N3 N4 176.8(2)
N2 N3 N4 C1 0.8(2)
N2 N3 N4 Cu1 -175.88(15)
C2 N6 N7 N8 0.4(3)
C2 N6 N7 N10 -178.5(2)
N6 N7 N8 N9 -0.1(3)
N10 N7 N8 N9 178.9(2)
N7 N8 N9 C2 -0.3(2)
N7 N8 N9 Cu1 -175.39(15)
N2 N1 C1 N4 0.7(3)
N3 N4 C1 N1 -1.0(3)
Cu1 N4 C1 N1 175.26(17)
N7 N6 C2 N9 -0.6(3)
N8 N9 C2 N6 0.6(3)
Cu1 N9 C2 N6 175.30(16)
Cu1 O1 C3 C4 84.9(3)
Cu1 O1 C3 C8 -91.2(3)
O1 C3 C4 C5 -175.4(2)
C8 C3 C4 C5 1.0(4)
O1 C3 C4 N11 3.3(4)
C8 C3 C4 N11 179.7(2)
O2 N11 C4 C5 -133.8(2)
O3 N11 C4 C5 46.8(3)
O2 N11 C4 C3 47.5(3)
O3 N11 C4 C3 -131.9(2)
C3 C4 C5 O4 -178.0(2)
N11 C4 C5 O4 3.3(4)
C3 C4 C5 C6 -0.7(4)
N11 C4 C5 C6 -179.4(2)
O5 N12 C6 C7 -178.7(2)
O6 N12 C6 C7 0.9(4)
O5 N12 C6 C5 -0.4(4)
O6 N12 C6 C5 179.2(2)
O4 C5 C6 N12 -0.6(4)
C4 C5 C6 N12 -177.7(2)
O4 C5 C6 C7 177.7(2)
C4 C5 C6 C7 0.6(4)
N12 C6 C7 O7 -0.1(4)
C5 C6 C7 O7 -178.4(2)
N12 C6 C7 C8 177.6(2)
C5 C6 C7 C8 -0.7(4)
O7 C7 C8 C3 178.8(2)
C6 C7 C8 C3 1.1(4)
O7 C7 C8 N13 -6.0(3)
C6 C7 C8 N13 176.2(2)
O1 C3 C8 C7 175.3(2)
C4 C3 C8 C7 -1.2(3)
O1 C3 C8 N13 0.1(3)
C4 C3 C8 N13 -176.40(19)
O9 N13 C8 C7 133.7(2)
O8 N13 C8 C7 -48.3(3)
O9 N13 C8 C3 -50.8(3)
O8 N13 C8 C3 127.2(2)
